data_2228118
loop_
_publ_author_name
'Li, Xiao-Ping'
'Zhao, Jian-She'
'Ng, Seik Weng'

_publ_section_title
;
 [2,6-Bis(<i>p</i>-tolyliminomethyl)pyridine-\k^3^<i>N</i>,<i>N</i>',<i>N</i>'']dichloridocopper(II)
;
_journal_coeditor_code XU5030
_journal_issue 10
_journal_name_full 'Acta Crystallographica Section E'
_journal_page_first m1297
_journal_paper_doi 10.1107/S1600536810037025
_journal_volume 66
_journal_year 2010
_chemical_formula_iupac '[Cu Cl2 (C21 H19 N3)]'
_chemical_formula_moiety 'C21 H19 Cl2 Cu N3'
_chemical_formula_sum 'C21 H19 Cl2 Cu N3'
_chemical_formula_weight 447.83
_chemical_name_systematic
;
[2,6-Bis(<i>p</i>-tolyliminomethyl)pyridine-
\k^3^<i>N</i>,<i>N</i>',<i>N</i>'']dichloridocopper(II)
;
_space_group_IT_number 43
_symmetry_cell_setting orthorhombic
_symmetry_space_group_name_Hall 'F 2 -2d'
_symmetry_space_group_name_H-M 'F d d 2'
_atom_sites_solution_hydrogens geom
_atom_sites_solution_primary direct
_atom_sites_solution_secondary difmap
_audit_creation_method SHELXL-97
_cell_angle_alpha 90.00
_cell_angle_beta 90.00
_cell_angle_gamma 90.00
_cell_formula_units_Z 8
_cell_length_a 11.5220(13)
_cell_length_b 35.522(4)
_cell_length_c 9.3270(10)
_cell_measurement_reflns_used 2394
_cell_measurement_temperature 100(2)
_cell_measurement_theta_max 26.1
_cell_measurement_theta_min 2.3
_cell_volume 3817.4(7)
_computing_cell_refinement 'SAINT (Bruker, 2009)'
_computing_data_collection 'APEX2 (Bruker, 2009)'
_computing_data_reduction 'SAINT (Bruker, 2009)'
_computing_molecular_graphics 'X-SEED (Barbour, 2001)'
_computing_publication_material 'publCIF (Westrip, 2010)'
_computing_structure_refinement 'SHELXL97 (Sheldrick, 2008)'
_computing_structure_solution 'SHELXS97 (Sheldrick, 2008)'
_diffrn_ambient_temperature 100(2)
_diffrn_measured_fraction_theta_full 1.000
_diffrn_measured_fraction_theta_max 1.000
_diffrn_measurement_device_type 'Bruker SMART APEX'
_diffrn_measurement_method '\w scans'
_diffrn_radiation_monochromator graphite
_diffrn_radiation_source 'fine-focus sealed tube'
_diffrn_radiation_type MoK\a
_diffrn_radiation_wavelength 0.71073
_diffrn_reflns_av_R_equivalents 0.0496
_diffrn_reflns_av_sigmaI/netI 0.0459
_diffrn_reflns_limit_h_max 14
_diffrn_reflns_limit_h_min -13
_diffrn_reflns_limit_k_max 46
_diffrn_reflns_limit_k_min -46
_diffrn_reflns_limit_l_max 12
_diffrn_reflns_limit_l_min -12
_diffrn_reflns_number 8753
_diffrn_reflns_theta_full 27.49
_diffrn_reflns_theta_max 27.49
_diffrn_reflns_theta_min 2.29
_diffrn_standards_decay_% 0
_diffrn_standards_interval_count 0
_diffrn_standards_interval_time 0
_diffrn_standards_number 0
_exptl_absorpt_coefficient_mu 1.435
_exptl_absorpt_correction_T_max 0.9719
_exptl_absorpt_correction_T_min 0.6261
_exptl_absorpt_correction_type multi-scan
_exptl_absorpt_process_details '(SADABS; Sheldrick, 1996)'
_exptl_crystal_colour Orange
_exptl_crystal_density_diffrn 1.558
_exptl_crystal_density_method 'not measured'
_exptl_crystal_description Prism
_exptl_crystal_F_000 1832
_exptl_crystal_size_max 0.36
_exptl_crystal_size_mid 0.12
_exptl_crystal_size_min 0.02
_refine_diff_density_max 0.290
_refine_diff_density_min -0.303
_refine_ls_abs_structure_details 'Flack (1983), 858 Friedel pairs'
_refine_ls_abs_structure_Flack 0.014(14)
_refine_ls_extinction_method none
_refine_ls_goodness_of_fit_ref 1.043
_refine_ls_hydrogen_treatment constr
_refine_ls_matrix_type full
_refine_ls_number_parameters 125
_refine_ls_number_reflns 2190
_refine_ls_number_restraints 1
_refine_ls_restrained_S_all 1.043
_refine_ls_R_factor_all 0.0340
_refine_ls_R_factor_gt 0.0304
_refine_ls_shift/su_max 0.001
_refine_ls_shift/su_mean 0.001
_refine_ls_structure_factor_coef Fsqd
_refine_ls_weighting_details 'calc w=1/[\s^2^(Fo^2^)+(0.0349P)^2^] where P=(Fo^2^+2Fc^2^)/3'
_refine_ls_weighting_scheme calc
_refine_ls_wR_factor_gt 0.0680
_refine_ls_wR_factor_ref 0.0698
_reflns_number_gt 2023
_reflns_number_total 2190
_reflns_threshold_expression I>2\s(I)
_cod_data_source_file xu5030.cif
_cod_data_source_block I
_cod_database_code 2228118
_cod_database_fobs_code 2228118

loop_
_symmetry_equiv_pos_as_xyz
'x, y, z'
'-x, -y, z'
'x+1/4, -y+1/4, z+1/4'
'-x+1/4, y+1/4, z+1/4'
'x, y+1/2, z+1/2'
'-x, -y+1/2, z+1/2'
'x+1/4, -y+3/4, z+3/4'
'-x+1/4, y+3/4, z+3/4'
'x+1/2, y, z+1/2'
'-x+1/2, -y, z+1/2'
'x+3/4, -y+1/4, z+3/4'
'-x+3/4, y+1/4, z+3/4'
'x+1/2, y+1/2, z'
'-x+1/2, -y+1/2, z'
'x+3/4, -y+3/4, z+1/4'
'-x+3/4, y+3/4, z+1/4'

loop_
_atom_site_type_symbol
_atom_site_label
_atom_site_fract_x
_atom_site_fract_y
_atom_site_fract_z
_atom_site_U_iso_or_equiv
_atom_site_adp_type
_atom_site_calc_flag
_atom_site_refinement_flags
_atom_site_occupancy
_atom_site_disorder_assembly
_atom_site_disorder_group
Cu Cu1 1.0000 0.5000 0.50991(4) 0.01349(12) Uani d S 1 . .
Cl Cl1 0.90550(6) 0.543930(17) 0.36785(8) 0.01783(15) Uani d . 1 . .
N N1 1.0000 0.5000 0.7209(3) 0.0136(7) Uani d S 1 . .
N N2 0.8670(2) 0.46146(6) 0.5570(2) 0.0137(5) Uani d . 1 . .
C C1 1.0000 0.5000 1.0139(7) 0.0233(8) Uani d S 1 . .
H H1 1.0000 0.5000 1.1158 0.028 Uiso calc SR 1 . .
C C2 0.9203(3) 0.47824(8) 0.9392(3) 0.0197(6) Uani d . 1 . .
H H2 0.8648 0.4634 0.9889 0.024 Uiso calc R 1 . .
C C3 0.9231(2) 0.47860(7) 0.7896(3) 0.0148(6) Uani d . 1 . .
C C4 0.8502(3) 0.45700(8) 0.6925(3) 0.0159(6) Uani d . 1 . .
H H4 0.7924 0.4403 0.7276 0.019 Uiso calc R 1 . .
C C5 0.8043(2) 0.43861(7) 0.4590(3) 0.0146(5) Uani d . 1 . .
C C6 0.7745(2) 0.45364(7) 0.3259(3) 0.0162(6) Uani d . 1 . .
H H6 0.7996 0.4782 0.3003 0.019 Uiso calc R 1 . .
C C7 0.7085(2) 0.43273(7) 0.2314(3) 0.0155(6) Uani d . 1 . .
H H7 0.6854 0.4436 0.1429 0.019 Uiso calc R 1 . .
C C8 0.6752(2) 0.39602(7) 0.2636(3) 0.0184(6) Uani d . 1 . .
C C9 0.7099(3) 0.38078(8) 0.3943(3) 0.0220(6) Uani d . 1 . .
H H9 0.6893 0.3556 0.4171 0.026 Uiso calc R 1 . .
C C10 0.7736(2) 0.40150(8) 0.4910(3) 0.0195(6) Uani d . 1 . .
H H10 0.7966 0.3906 0.5796 0.023 Uiso calc R 1 . .
C C11 0.6078(3) 0.37314(8) 0.1571(3) 0.0233(6) Uani d . 1 . .
H H11A 0.5523 0.3571 0.2079 0.035 Uiso calc R 1 . .
H H11B 0.6613 0.3574 0.1017 0.035 Uiso calc R 1 . .
H H11C 0.5659 0.3900 0.0921 0.035 Uiso calc R 1 . .

loop_
_atom_site_aniso_label
_atom_site_aniso_U_11
_atom_site_aniso_U_22
_atom_site_aniso_U_33
_atom_site_aniso_U_12
_atom_site_aniso_U_13
_atom_site_aniso_U_23
Cu1 0.0124(2) 0.0191(2) 0.0089(2) -0.00124(19) 0.000 0.000
Cl1 0.0175(3) 0.0185(3) 0.0175(3) 0.0010(3) -0.0038(3) 0.0027(3)
N1 0.0098(15) 0.0178(15) 0.0131(17) 0.0039(13) 0.000 0.000
N2 0.0135(12) 0.0152(11) 0.0124(11) 0.0023(9) 0.0014(9) 0.0001(8)
C1 0.031(2) 0.0271(18) 0.0118(18) 0.000(2) 0.000 0.000
C2 0.0255(16) 0.0207(15) 0.0129(14) 0.0006(11) 0.0038(11) -0.0004(11)
C3 0.0139(14) 0.0179(13) 0.0124(16) 0.0031(10) 0.0043(11) 0.0007(10)
C4 0.0180(15) 0.0165(13) 0.0133(14) 0.0010(11) 0.0023(11) 0.0002(11)
C5 0.0134(13) 0.0177(13) 0.0126(13) -0.0007(11) 0.0018(11) -0.0017(10)
C6 0.0166(13) 0.0152(12) 0.0168(14) 0.0013(11) 0.0016(11) 0.0001(11)
C7 0.0158(13) 0.0211(13) 0.0095(14) 0.0048(11) 0.0007(10) -0.0007(10)
C8 0.0153(13) 0.0215(13) 0.0183(14) -0.0026(10) 0.0005(14) -0.0032(13)
C9 0.0271(15) 0.0187(14) 0.0201(16) -0.0057(11) 0.0014(13) 0.0012(11)
C10 0.0212(15) 0.0196(13) 0.0177(16) -0.0026(10) -0.0009(12) 0.0043(12)
C11 0.0252(16) 0.0243(15) 0.0203(16) -0.0069(13) -0.0020(12) -0.0011(12)

loop_
_atom_type_symbol
_atom_type_description
_atom_type_scat_dispersion_real
_atom_type_scat_dispersion_imag
_atom_type_scat_source
C C 0.0033 0.0016 'International Tables Vol C Tables 4.2.6.8 and 6.1.1.4'
H H 0.0000 0.0000 'International Tables Vol C Tables 4.2.6.8 and 6.1.1.4'
N N 0.0061 0.0033 'International Tables Vol C Tables 4.2.6.8 and 6.1.1.4'
Cl Cl 0.1484 0.1585 'International Tables Vol C Tables 4.2.6.8 and 6.1.1.4'
Cu Cu 0.3201 1.2651 'International Tables Vol C Tables 4.2.6.8 and 6.1.1.4'

loop_
_geom_angle_atom_site_label_1
_geom_angle_atom_site_label_2
_geom_angle_atom_site_label_3
_geom_angle_site_symmetry_1
_geom_angle_site_symmetry_3
_geom_angle
_geom_angle_publ_flag
N1 Cu1 N2 . 2_765 77.92(7) ?
N1 Cu1 N2 . . 77.92(7) ?
N2 Cu1 N2 2_765 . 155.85(13) ?
N1 Cu1 Cl1 . . 124.85(2) ?
N2 Cu1 Cl1 2_765 . 91.35(6) ?
N2 Cu1 Cl1 . . 102.45(7) ?
N1 Cu1 Cl1 . 2_765 124.85(2) ?
N2 Cu1 Cl1 2_765 2_765 102.45(7) ?
N2 Cu1 Cl1 . 2_765 91.35(6) ?
Cl1 Cu1 Cl1 . 2_765 110.30(4) ?
C3 N1 C3 2_765 . 122.4(3) ?
C3 N1 Cu1 2_765 . 118.78(17) ?
C3 N1 Cu1 . . 118.78(17) ?
C4 N2 C5 . . 119.0(2) ?
C4 N2 Cu1 . . 113.3(2) ?
C5 N2 Cu1 . . 127.49(18) ?
C2 C1 C2 2_765 . 119.7(5) ?
C2 C1 H1 2_765 . 120.1 ?
C2 C1 H1 . . 120.1 ?
C1 C2 C3 . . 118.8(4) ?
C1 C2 H2 . . 120.6 ?
C3 C2 H2 . . 120.6 ?
N1 C3 C2 . . 120.2(3) ?
N1 C3 C4 . . 112.7(2) ?
C2 C3 C4 . . 127.2(3) ?
N2 C4 C3 . . 117.3(3) ?
N2 C4 H4 . . 121.3 ?
C3 C4 H4 . . 121.3 ?
C6 C5 C10 . . 119.3(3) ?
C6 C5 N2 . . 118.7(2) ?
C10 C5 N2 . . 122.0(2) ?
C7 C6 C5 . . 119.8(2) ?
C7 C6 H6 . . 120.1 ?
C5 C6 H6 . . 120.1 ?
C6 C7 C8 . . 121.2(3) ?
C6 C7 H7 . . 119.4 ?
C8 C7 H7 . . 119.4 ?
C7 C8 C9 . . 118.3(3) ?
C7 C8 C11 . . 120.5(3) ?
C9 C8 C11 . . 121.2(2) ?
C10 C9 C8 . . 121.3(3) ?
C10 C9 H9 . . 119.4 ?
C8 C9 H9 . . 119.4 ?
C9 C10 C5 . . 119.9(3) ?
C9 C10 H10 . . 120.0 ?
C5 C10 H10 . . 120.0 ?
C8 C11 H11A . . 109.5 ?
C8 C11 H11B . . 109.5 ?
H11A C11 H11B . . 109.5 ?
C8 C11 H11C . . 109.5 ?
H11A C11 H11C . . 109.5 ?
H11B C11 H11C . . 109.5 ?

loop_
_geom_bond_atom_site_label_1
_geom_bond_atom_site_label_2
_geom_bond_site_symmetry_2
_geom_bond_distance
_geom_bond_publ_flag
Cu1 N1 . 1.968(3) y
Cu1 N2 2_765 2.101(2) ?
Cu1 N2 . 2.101(2) y
Cu1 Cl1 . 2.3187(7) y
Cu1 Cl1 2_765 2.3187(7) ?
N1 C3 2_765 1.332(3) ?
N1 C3 . 1.332(3) ?
N2 C4 . 1.288(3) ?
N2 C5 . 1.421(4) ?
C1 C2 2_765 1.388(5) ?
C1 C2 . 1.388(5) ?
C1 H1 . 0.9500 ?
C2 C3 . 1.396(3) ?
C2 H2 . 0.9500 ?
C3 C4 . 1.454(4) ?
C4 H4 . 0.9500 ?
C5 C6 . 1.394(4) ?
C5 C10 . 1.397(4) ?
C6 C7 . 1.381(4) ?
C6 H6 . 0.9500 ?
C7 C8 . 1.392(4) ?
C7 H7 . 0.9500 ?
C8 C9 . 1.392(4) ?
C8 C11 . 1.500(4) ?
C9 C10 . 1.377(4) ?
C9 H9 . 0.9500 ?
C10 H10 . 0.9500 ?
C11 H11A . 0.9800 ?
C11 H11B . 0.9800 ?
C11 H11C . 0.9800 ?

loop_
_geom_torsion_atom_site_label_1
_geom_torsion_atom_site_label_2
_geom_torsion_atom_site_label_3
_geom_torsion_atom_site_label_4
_geom_torsion_site_symmetry_1
_geom_torsion_site_symmetry_2
_geom_torsion_site_symmetry_3
_geom_torsion_site_symmetry_4
_geom_torsion
_geom_torsion_publ_flag
N2 Cu1 N1 C3 2_765 . . 2_765 -1.14(14) ?
N2 Cu1 N1 C3 . . . 2_765 178.86(14) ?
Cl1 Cu1 N1 C3 . . . 2_765 -84.27(13) ?
Cl1 Cu1 N1 C3 2_765 . . 2_765 95.73(13) ?
N2 Cu1 N1 C3 2_765 . . . 178.86(14) ?
N2 Cu1 N1 C3 . . . . -1.14(14) ?
Cl1 Cu1 N1 C3 . . . . 95.73(13) ?
Cl1 Cu1 N1 C3 2_765 . . . -84.27(13) ?
N1 Cu1 N2 C4 . . . . 0.5(2) ?
N2 Cu1 N2 C4 2_765 . . . 0.5(2) ?
Cl1 Cu1 N2 C4 . . . . -122.9(2) ?
Cl1 Cu1 N2 C4 2_765 . . . 126.0(2) ?
N1 Cu1 N2 C5 . . . . -173.7(2) ?
N2 Cu1 N2 C5 2_765 . . . -173.7(2) ?
Cl1 Cu1 N2 C5 . . . . 62.9(2) ?
Cl1 Cu1 N2 C5 2_765 . . . -48.3(2) ?
C2 C1 C2 C3 2_765 . . . 0.5(2) ?
C3 N1 C3 C2 2_765 . . . 0.6(2) ?
Cu1 N1 C3 C2 . . . . -179.4(2) ?
C3 N1 C3 C4 2_765 . . . -178.5(2) ?
Cu1 N1 C3 C4 . . . . 1.5(2) ?
C1 C2 C3 N1 . . . . -1.1(4) ?
C1 C2 C3 C4 . . . . 177.8(2) ?
C5 N2 C4 C3 . . . . 174.8(2) ?
Cu1 N2 C4 C3 . . . . 0.1(3) ?
N1 C3 C4 N2 . . . . -1.0(4) ?
C2 C3 C4 N2 . . . . -180.0(3) ?
C4 N2 C5 C6 . . . . 148.0(3) ?
Cu1 N2 C5 C6 . . . . -38.1(3) ?
C4 N2 C5 C10 . . . . -33.1(4) ?
Cu1 N2 C5 C10 . . . . 140.8(2) ?
C10 C5 C6 C7 . . . . 4.4(4) ?
N2 C5 C6 C7 . . . . -176.7(2) ?
C5 C6 C7 C8 . . . . -3.0(4) ?
C6 C7 C8 C9 . . . . 0.2(4) ?
C6 C7 C8 C11 . . . . -177.4(3) ?
C7 C8 C9 C10 . . . . 1.3(4) ?
C11 C8 C9 C10 . . . . 178.8(3) ?
C8 C9 C10 C5 . . . . 0.1(4) ?
C6 C5 C10 C9 . . . . -3.0(4) ?
N2 C5 C10 C9 . . . . 178.2(3) ?
